data_7052769
loop_
_publ_author_name
'Ni, Qing-Ling'
'Jiang, Xuan-Feng'
'Gui, Liu-Cheng'
'Wang, Xiu-Jian'
'Yang, Kun-Guo'
'Bi, Xian-Shu'

_publ_section_title
;
 Synthesis, structures and characterization of a series of Cu(i)-diimine
 complexes with labile
 N,N&#x2032;-bis((diphenylphosphino)methyl)naphthalene-1,5-diamine:
 diverse structures directed by \p--\p stacking interactions
;
_journal_issue 11
_journal_name_full 'New Journal of Chemistry'
_journal_page_first 2471
_journal_paper_doi 10.1039/c1nj20355j
_journal_volume 35
_journal_year 2011
_chemical_formula_sum 'C60 H49 Cl2 Cu2 N6 O8.5 P2'
_chemical_formula_weight 1249.96
_chemical_name_systematic
;
?
;
_space_group_IT_number 14
_symmetry_cell_setting monoclinic
_symmetry_space_group_name_Hall '-P 2yn'
_symmetry_space_group_name_H-M 'P 1 21/n 1'
_atom_sites_solution_hydrogens geom
_atom_sites_solution_primary direct
_atom_sites_solution_secondary difmap
_audit_creation_method SHELXL-97
_cell_angle_alpha 90.00
_cell_angle_beta 100.868(1)
_cell_angle_gamma 90.00
_cell_formula_units_Z 2
_cell_length_a 10.844(1)
_cell_length_b 15.520(1)
_cell_length_c 17.594(2)
_cell_measurement_reflns_used 15175
_cell_measurement_temperature 293(2)
_cell_measurement_theta_max 54.97
_cell_measurement_theta_min 6.08
_cell_volume 2907.9(5)
_computing_structure_refinement 'SHELXL-97 (Sheldrick, 1997)'
_computing_structure_solution 'SHELXS-97 (Sheldrick, 1990)'
_diffrn_ambient_temperature 293(2)
_diffrn_measured_fraction_theta_full 0.998
_diffrn_measured_fraction_theta_max 0.998
_diffrn_measurement_device_type RAXIS-RAPID
_diffrn_measurement_method '\w scans'
_diffrn_radiation_monochromator graphite
_diffrn_radiation_source 'fine-focus sealed tube'
_diffrn_radiation_type MoK\a
_diffrn_radiation_wavelength 0.71073
_diffrn_reflns_av_R_equivalents 0.0453
_diffrn_reflns_av_sigmaI/netI 0.0377
_diffrn_reflns_limit_h_max 12
_diffrn_reflns_limit_h_min -12
_diffrn_reflns_limit_k_max 16
_diffrn_reflns_limit_k_min -18
_diffrn_reflns_limit_l_max 20
_diffrn_reflns_limit_l_min -20
_diffrn_reflns_number 22466
_diffrn_reflns_theta_full 25.00
_diffrn_reflns_theta_max 25.00
_diffrn_reflns_theta_min 3.04
_exptl_absorpt_coefficient_mu 0.939
_exptl_absorpt_correction_T_max 0.9287
_exptl_absorpt_correction_T_min 0.8272
_exptl_absorpt_correction_type multi-scan
_exptl_crystal_colour brown
_exptl_crystal_density_diffrn 1.426
_exptl_crystal_density_method 'not measured'
_exptl_crystal_description block
_exptl_crystal_F_000 1280
_exptl_crystal_size_max 0.21
_exptl_crystal_size_mid 0.21
_exptl_crystal_size_min 0.08
_refine_diff_density_max 0.818
_refine_diff_density_min -0.738
_refine_diff_density_rms 0.125
_refine_ls_extinction_coef 0.013(2)
_refine_ls_extinction_expression Fc^*^=kFc[1+0.001xFc^2^\l^3^/sin(2\q)]^-1/4^
_refine_ls_extinction_method SHELXL
_refine_ls_goodness_of_fit_ref 1.178
_refine_ls_hydrogen_treatment constr
_refine_ls_matrix_type full
_refine_ls_number_parameters 363
_refine_ls_number_reflns 5112
_refine_ls_number_restraints 0
_refine_ls_restrained_S_all 1.178
_refine_ls_R_factor_all 0.0974
_refine_ls_R_factor_gt 0.0693
_refine_ls_shift/su_max 0.000
_refine_ls_shift/su_mean 0.000
_refine_ls_structure_factor_coef Fsqd
_refine_ls_weighting_details 'calc w=1/[\s^2^(Fo^2^)+(0.1513P)^2^+1.1688P] where P=(Fo^2^+2Fc^2^)/3'
_refine_ls_weighting_scheme calc
_refine_ls_wR_factor_gt 0.2046
_refine_ls_wR_factor_ref 0.2513
_reflns_number_gt 3535
_reflns_number_total 5112
_reflns_threshold_expression >2sigma(I)
_cod_data_source_file c1nj20355j.txt
_cod_data_source_block 1
_cod_depositor_comments
;
The following automatic conversions were performed:

'_symmetry_cell_setting' value 'MONOCLINIC' changed to 'monoclinic'
according to /home/saulius/struct/CIF-dictionaries/cif_core.dic
dictionary named 'cif_core.dic' version 2.4.1 from 2010-06-29.

Automatic conversion script
Id: cif_fix_values 1715 2011-07-08 13:25:40Z adriana 
;
_cod_original_cell_volume 2908.00(15)
_cod_original_sg_symbol_H-M 'P 21/n'
_cod_original_formula_sum 'C60 H49 Cl2 Cu2 N6 O8.50 P2'
_cod_database_code 7052769

loop_
_symmetry_equiv_pos_as_xyz
'x, y, z'
'-x+1/2, y+1/2, -z+1/2'
'-x, -y, -z'
'x-1/2, -y-1/2, z-1/2'

loop_
_atom_site_label
_atom_site_type_symbol
_atom_site_fract_x
_atom_site_fract_y
_atom_site_fract_z
_atom_site_U_iso_or_equiv
_atom_site_adp_type
_atom_site_occupancy
_atom_site_symmetry_multiplicity
_atom_site_calc_flag
_atom_site_refinement_flags
Cu1 Cu 0.17084(6) 0.06373(4) 0.37235(4) 0.0496(3) Uani 1 1 d .
P1 P 0.22003(12) 0.14081(8) 0.28101(8) 0.0419(4) Uani 1 1 d .
N1 N 0.4612(4) 0.1075(3) 0.3520(3) 0.0507(12) Uani 1 1 d .
H1B H 0.5153 0.1464 0.3701 0.061 Uiso 1 1 calc R
N3 N 0.1022(4) -0.0381(3) 0.4200(3) 0.0488(11) Uani 1 1 d .
N2 N 0.2199(4) 0.1029(3) 0.4857(3) 0.0499(11) Uani 1 1 d .
C1 C 0.3845(5) -0.0366(3) 0.3651(4) 0.0492(13) Uani 1 1 d .
H1A H 0.3472 -0.0372 0.3130 0.059 Uiso 1 1 calc R
C2 C 0.4497(5) 0.0363(3) 0.3968(3) 0.0467(13) Uani 1 1 d .
C3 C 0.5071(4) 0.0365(3) 0.4776(3) 0.0417(12) Uani 1 1 d .
C4 C 0.5726(5) 0.1099(3) 0.5133(3) 0.0467(13) Uani 1 1 d .
H4A H 0.5790 0.1592 0.4843 0.056 Uiso 1 1 calc R
C5 C 0.6251(5) 0.1083(3) 0.5889(3) 0.0461(13) Uani 1 1 d .
H5A H 0.6690 0.1564 0.6111 0.055 Uiso 1 1 calc R
C6 C 0.3863(5) 0.1196(3) 0.2760(3) 0.0498(13) Uani 1 1 d .
H6A H 0.3915 0.0684 0.2451 0.060 Uiso 1 1 calc R
H6B H 0.4194 0.1676 0.2508 0.060 Uiso 1 1 calc R
C7 C 0.1426(7) 0.1334(3) 0.1816(4) 0.067(2) Uani 1 1 d .
C8 C 0.2009(11) 0.1653(4) 0.1217(4) 0.105(3) Uani 1 1 d .
H8A H 0.2777 0.1928 0.1375 0.126 Uiso 1 1 calc R
C9 C 0.1591(14) 0.1608(6) 0.0444(5) 0.118(4) Uani 1 1 d .
H9A H 0.2041 0.1797 0.0075 0.141 Uiso 1 1 calc R
C10 C 0.0484(13) 0.1269(7) 0.0284(8) 0.127(5) Uani 1 1 d .
H10A H 0.0137 0.1262 -0.0241 0.152 Uiso 1 1 calc R
C11 C -0.0318(13) 0.0898(7) 0.0770(9) 0.149(6) Uani 1 1 d .
H11A H -0.1104 0.0659 0.0584 0.179 Uiso 1 1 calc R
C12 C 0.0287(9) 0.0948(5) 0.1625(6) 0.112(4) Uani 1 1 d .
H12A H -0.0112 0.0722 0.2004 0.134 Uiso 1 1 calc R
C13 C 0.2158(5) 0.2557(3) 0.3053(3) 0.0396(11) Uani 1 1 d .
C14 C 0.1060(6) 0.2857(4) 0.3237(4) 0.0585(15) Uani 1 1 d .
H14A H 0.0363 0.2497 0.3185 0.070 Uiso 1 1 calc R
C15 C 0.0985(7) 0.3695(4) 0.3500(4) 0.0678(18) Uani 1 1 d .
H15A H 0.0245 0.3898 0.3630 0.081 Uiso 1 1 calc R
C16 C 0.2034(7) 0.4228(3) 0.3565(4) 0.0585(16) Uani 1 1 d .
H16A H 0.2006 0.4787 0.3754 0.070 Uiso 1 1 calc R
C17 C 0.3086(6) 0.3934(4) 0.3357(4) 0.0613(17) Uani 1 1 d .
H17A H 0.3777 0.4297 0.3389 0.074 Uiso 1 1 calc R
C18 C 0.3152(5) 0.3101(3) 0.3095(4) 0.0550(15) Uani 1 1 d .
H18A H 0.3884 0.2909 0.2946 0.066 Uiso 1 1 calc R
C19 C 0.2779(5) 0.1722(4) 0.5168(4) 0.0558(14) Uani 1 1 d .
H19A H 0.2898 0.2176 0.4845 0.067 Uiso 1 1 calc R
C20 C 0.3231(6) 0.1811(4) 0.5969(4) 0.0656(17) Uani 1 1 d .
H20A H 0.3649 0.2309 0.6165 0.079 Uiso 1 1 calc R
C21 C 0.3048(6) 0.1159(5) 0.6453(4) 0.0678(18) Uani 1 1 d .
H21A H 0.3328 0.1213 0.6984 0.081 Uiso 1 1 calc R
C22 C 0.2436(6) 0.0404(4) 0.6148(4) 0.0591(16) Uani 1 1 d .
C23 C 0.2023(5) 0.0365(4) 0.5335(4) 0.0522(14) Uani 1 1 d .
C24 C 0.2215(6) -0.0327(5) 0.6590(4) 0.0674(18) Uani 1 1 d .
H24A H 0.2477 -0.0312 0.7125 0.081 Uiso 1 1 calc R
C25 C 0.1645(6) -0.1031(5) 0.6266(4) 0.0669(18) Uani 1 1 d .
H25A H 0.1510 -0.1493 0.6577 0.080 Uiso 1 1 calc R
C26 C 0.1239(6) -0.1089(4) 0.5452(4) 0.0567(15) Uani 1 1 d .
C27 C 0.1403(5) -0.0376(3) 0.4982(4) 0.0523(15) Uani 1 1 d .
C28 C 0.0660(6) -0.1824(4) 0.5073(5) 0.0685(19) Uani 1 1 d .
H28A H 0.0547 -0.2313 0.5358 0.082 Uiso 1 1 calc R
C29 C 0.0264(6) -0.1822(4) 0.4293(4) 0.0608(17) Uani 1 1 d .
H29A H -0.0134 -0.2303 0.4044 0.073 Uiso 1 1 calc R
C30 C 0.0462(5) -0.1083(3) 0.3864(4) 0.0558(15) Uani 1 1 d .
H30A H 0.0192 -0.1088 0.3330 0.067 Uiso 1 1 calc R
Cl1 Cl 0.17000(14) 0.18979(9) 0.81462(10) 0.0625(5) Uani 1 1 d .
O1 O 0.1243(5) 0.2381(3) 0.7448(3) 0.0877(15) Uani 1 1 d .
O2 O 0.1182(4) 0.1053(3) 0.8054(4) 0.0866(16) Uani 1 1 d .
O3 O 0.3039(4) 0.1837(3) 0.8297(3) 0.0903(17) Uani 1 1 d .
O4 O 0.1300(4) 0.2336(3) 0.8773(3) 0.0702(12) Uani 1 1 d .
O5 O 0.5000 0.0000 0.0000 0.214(12) Uiso 0.50 2 d SP

loop_
_atom_site_aniso_label
_atom_site_aniso_U_11
_atom_site_aniso_U_22
_atom_site_aniso_U_33
_atom_site_aniso_U_23
_atom_site_aniso_U_13
_atom_site_aniso_U_12
Cu1 0.0490(5) 0.0406(5) 0.0613(5) 0.0098(3) 0.0163(3) -0.0006(3)
P1 0.0441(8) 0.0348(7) 0.0451(8) 0.0047(5) 0.0038(6) 0.0007(5)
N1 0.039(2) 0.045(2) 0.067(3) 0.014(2) 0.007(2) -0.0049(19)
N3 0.044(2) 0.042(2) 0.063(3) 0.010(2) 0.017(2) 0.0078(19)
N2 0.041(2) 0.045(2) 0.068(3) 0.003(2) 0.021(2) 0.001(2)
C1 0.041(3) 0.042(3) 0.065(4) 0.006(3) 0.009(3) 0.005(2)
C2 0.037(3) 0.039(3) 0.067(4) 0.009(2) 0.014(2) 0.001(2)
C3 0.027(2) 0.037(2) 0.062(3) 0.008(2) 0.008(2) 0.0036(19)
C4 0.037(3) 0.033(2) 0.070(4) 0.012(2) 0.009(3) 0.004(2)
C5 0.036(3) 0.033(2) 0.068(4) 0.005(2) 0.006(2) 0.004(2)
C6 0.055(3) 0.043(3) 0.055(3) 0.005(2) 0.020(3) 0.002(2)
C7 0.104(5) 0.032(3) 0.055(4) -0.004(3) -0.015(4) 0.019(3)
C8 0.202(10) 0.046(4) 0.053(4) -0.001(3) -0.010(5) 0.035(5)
C9 0.202(13) 0.072(5) 0.067(5) -0.002(4) -0.005(6) 0.029(7)
C10 0.124(10) 0.069(6) 0.158(12) -0.002(6) -0.047(9) 0.024(6)
C11 0.144(10) 0.062(5) 0.198(13) -0.062(7) -0.080(10) 0.031(6)
C12 0.111(7) 0.060(4) 0.132(7) -0.034(5) -0.059(6) 0.031(4)
C13 0.046(3) 0.037(2) 0.035(3) 0.007(2) 0.006(2) -0.002(2)
C14 0.056(4) 0.049(3) 0.078(4) -0.011(3) 0.031(3) -0.014(3)
C15 0.079(5) 0.047(3) 0.087(5) -0.010(3) 0.039(4) -0.001(3)
C16 0.081(4) 0.034(3) 0.059(4) -0.007(2) 0.009(3) -0.007(3)
C17 0.047(3) 0.041(3) 0.091(5) 0.003(3) 0.000(3) -0.005(2)
C18 0.041(3) 0.042(3) 0.082(4) 0.010(3) 0.012(3) -0.003(2)
C19 0.047(3) 0.059(3) 0.067(4) -0.001(3) 0.025(3) 0.004(3)
C20 0.047(3) 0.071(4) 0.083(5) -0.017(4) 0.024(3) -0.001(3)
C21 0.049(4) 0.094(5) 0.061(4) 0.000(4) 0.013(3) 0.009(3)
C22 0.047(3) 0.079(4) 0.056(4) 0.015(3) 0.022(3) 0.022(3)
C23 0.036(3) 0.050(3) 0.076(4) 0.014(3) 0.025(3) 0.011(2)
C24 0.057(4) 0.093(5) 0.058(4) 0.023(4) 0.025(3) 0.027(4)
C25 0.063(4) 0.074(4) 0.071(4) 0.030(4) 0.032(3) 0.026(3)
C26 0.050(3) 0.048(3) 0.077(4) 0.019(3) 0.025(3) 0.013(3)
C27 0.034(3) 0.045(3) 0.083(5) 0.014(3) 0.025(3) 0.009(2)
C28 0.070(4) 0.049(3) 0.096(6) 0.024(3) 0.040(4) 0.015(3)
C29 0.050(3) 0.041(3) 0.098(5) 0.008(3) 0.031(3) -0.001(2)
C30 0.042(3) 0.041(3) 0.088(4) 0.005(3) 0.024(3) 0.005(2)
Cl1 0.0495(9) 0.0558(9) 0.0841(11) -0.0233(8) 0.0174(8) -0.0022(6)
O1 0.105(4) 0.085(3) 0.073(3) -0.001(3) 0.018(3) 0.008(3)
O2 0.067(3) 0.054(3) 0.139(5) -0.032(3) 0.018(3) -0.008(2)
O3 0.043(2) 0.104(4) 0.125(4) -0.055(3) 0.017(3) 0.000(2)
O4 0.077(3) 0.062(3) 0.077(3) -0.019(2) 0.029(2) 0.010(2)

loop_
_atom_type_symbol
_atom_type_description
_atom_type_scat_dispersion_real
_atom_type_scat_dispersion_imag
_atom_type_scat_source
C C 0.0033 0.0016 'International Tables Vol C Tables 4.2.6.8 and 6.1.1.4'
H H 0.0000 0.0000 'International Tables Vol C Tables 4.2.6.8 and 6.1.1.4'
N N 0.0061 0.0033 'International Tables Vol C Tables 4.2.6.8 and 6.1.1.4'
O O 0.0106 0.0060 'International Tables Vol C Tables 4.2.6.8 and 6.1.1.4'
P P 0.1023 0.0942 'International Tables Vol C Tables 4.2.6.8 and 6.1.1.4'
Cl Cl 0.1484 0.1585 'International Tables Vol C Tables 4.2.6.8 and 6.1.1.4'
Cu Cu 0.3201 1.2651 'International Tables Vol C Tables 4.2.6.8 and 6.1.1.4'

loop_
_geom_angle_atom_site_label_1
_geom_angle_atom_site_label_2
_geom_angle_atom_site_label_3
_geom_angle
_geom_angle_site_symmetry_1
_geom_angle_site_symmetry_3
N3 Cu1 N2 82.88(19) . .
N3 Cu1 P1 156.72(15) . .
N2 Cu1 P1 120.32(13) . .
C7 P1 C13 105.1(2) . .
C7 P1 C6 102.9(3) . .
C13 P1 C6 104.5(2) . .
C7 P1 Cu1 123.8(3) . .
C13 P1 Cu1 110.26(17) . .
C6 P1 Cu1 108.53(18) . .
C2 N1 C6 122.7(4) . .
C2 N1 H1B 118.6 . .
C6 N1 H1B 118.6 . .
C30 N3 C27 118.7(5) . .
C30 N3 Cu1 129.6(4) . .
C27 N3 Cu1 110.7(4) . .
C19 N2 C23 118.2(5) . .
C19 N2 Cu1 131.5(4) . .
C23 N2 Cu1 109.4(4) . .
C5 C1 C2 120.3(5) 3_656 .
C5 C1 H1A 119.8 3_656 .
C2 C1 H1A 119.8 . .
N1 C2 C1 121.1(5) . .
N1 C2 C3 119.6(5) . .
C1 C2 C3 119.3(5) . .
C3 C3 C4 119.7(6) 3_656 .
C3 C3 C2 118.6(6) 3_656 .
C4 C3 C2 121.7(5) . .
C5 C4 C3 120.4(5) . .
C5 C4 H4A 119.8 . .
C3 C4 H4A 119.8 . .
C4 C5 C1 121.6(5) . 3_656
C4 C5 H5A 119.2 . .
C1 C5 H5A 119.2 3_656 .
N1 C6 P1 111.2(4) . .
N1 C6 H6A 109.4 . .
P1 C6 H6A 109.4 . .
N1 C6 H6B 109.4 . .
P1 C6 H6B 109.4 . .
H6A C6 H6B 108.0 . .
C12 C7 C8 118.9(8) . .
C12 C7 P1 120.4(7) . .
C8 C7 P1 120.7(6) . .
C9 C8 C7 128.2(11) . .
C9 C8 H8A 115.9 . .
C7 C8 H8A 115.9 . .
C10 C9 C8 111.2(13) . .
C10 C9 H9A 124.4 . .
C8 C9 H9A 124.4 . .
C9 C10 C11 132.0(12) . .
C9 C10 H10A 114.0 . .
C11 C10 H10A 114.0 . .
C10 C11 C12 111.5(10) . .
C10 C11 H11A 124.3 . .
C12 C11 H11A 124.3 . .
C7 C12 C11 118.0(12) . .
C7 C12 H12A 121.0 . .
C11 C12 H12A 121.0 . .
C18 C13 C14 119.4(5) . .
C18 C13 P1 124.1(4) . .
C14 C13 P1 116.4(4) . .
C13 C14 C15 120.3(5) . .
C13 C14 H14A 119.9 . .
C15 C14 H14A 119.9 . .
C14 C15 C16 119.1(6) . .
C14 C15 H15A 120.5 . .
C16 C15 H15A 120.5 . .
C17 C16 C15 119.8(5) . .
C17 C16 H16A 120.1 . .
C15 C16 H16A 120.1 . .
C16 C17 C18 120.7(6) . .
C16 C17 H17A 119.6 . .
C18 C17 H17A 119.6 . .
C13 C18 C17 120.6(6) . .
C13 C18 H18A 119.7 . .
C17 C18 H18A 119.7 . .
N2 C19 C20 123.1(6) . .
N2 C19 H19A 118.4 . .
C20 C19 H19A 118.4 . .
C21 C20 C19 119.3(6) . .
C21 C20 H20A 120.4 . .
C19 C20 H20A 120.4 . .
C20 C21 C22 119.7(6) . .
C20 C21 H21A 120.1 . .
C22 C21 H21A 120.1 . .
C21 C22 C23 117.3(6) . .
C21 C22 C24 125.0(6) . .
C23 C22 C24 117.7(6) . .
N2 C23 C27 116.9(6) . .
N2 C23 C22 122.3(6) . .
C27 C23 C22 120.7(5) . .
C25 C24 C22 122.2(6) . .
C25 C24 H24A 118.9 . .
C22 C24 H24A 118.9 . .
C24 C25 C26 121.0(6) . .
C24 C25 H25A 119.5 . .
C26 C25 H25A 119.5 . .
C28 C26 C27 116.9(6) . .
C28 C26 C25 123.7(6) . .
C27 C26 C25 119.4(6) . .
N3 C27 C26 122.6(6) . .
N3 C27 C23 118.5(5) . .
C26 C27 C23 118.8(6) . .
C29 C28 C26 120.2(6) . .
C29 C28 H28A 119.9 . .
C26 C28 H28A 119.9 . .
C28 C29 C30 119.5(6) . .
C28 C29 H29A 120.3 . .
C30 C29 H29A 120.3 . .
N3 C30 C29 122.0(6) . .
N3 C30 H30A 119.0 . .
C29 C30 H30A 119.0 . .
O2 Cl1 O3 109.0(3) . .
O2 Cl1 O4 110.7(3) . .
O3 Cl1 O4 109.5(3) . .
O2 Cl1 O1 108.5(3) . .
O3 Cl1 O1 111.4(4) . .
O4 Cl1 O1 107.7(3) . .

loop_
_geom_bond_atom_site_label_1
_geom_bond_atom_site_label_2
_geom_bond_distance
_geom_bond_site_symmetry_2
Cu1 N3 1.998(4) .
Cu1 N2 2.057(5) .
Cu1 P1 2.1498(15) .
P1 C7 1.796(6) .
P1 C13 1.836(5) .
P1 C6 1.852(6) .
N1 C2 1.378(7) .
N1 C6 1.439(7) .
N1 H1B 0.8600 .
N3 C30 1.331(8) .
N3 C27 1.361(8) .
N2 C19 1.312(7) .
N2 C23 1.367(7) .
C1 C5 1.391(8) 3_656
C1 C2 1.393(8) .
C1 H1A 0.9300 .
C2 C3 1.440(8) .
C3 C3 1.407(10) 3_656
C3 C4 1.424(7) .
C4 C5 1.345(8) .
C4 H4A 0.9300 .
C5 C1 1.391(8) 3_656
C5 H5A 0.9300 .
C6 H6A 0.9700 .
C6 H6B 0.9700 .
C7 C12 1.356(11) .
C7 C8 1.417(12) .
C8 C9 1.351(11) .
C8 H8A 0.9300 .
C9 C10 1.292(15) .
C9 H9A 0.9300 .
C10 C11 1.450(19) .
C10 H10A 0.9300 .
C11 C12 1.526(15) .
C11 H11A 0.9300 .
C12 H12A 0.9300 .
C13 C18 1.360(7) .
C13 C14 1.373(8) .
C14 C15 1.388(8) .
C14 H14A 0.9300 .
C15 C16 1.395(9) .
C15 H15A 0.9300 .
C16 C17 1.342(9) .
C16 H16A 0.9300 .
C17 C18 1.380(8) .
C17 H17A 0.9300 .
C18 H18A 0.9300 .
C19 C20 1.408(9) .
C19 H19A 0.9300 .
C20 C21 1.361(10) .
C20 H20A 0.9300 .
C21 C22 1.403(10) .
C21 H21A 0.9300 .
C22 C23 1.417(9) .
C22 C24 1.420(9) .
C23 C27 1.414(8) .
C24 C25 1.330(10) .
C24 H24A 0.9300 .
C25 C26 1.420(10) .
C25 H25A 0.9300 .
C26 C28 1.409(9) .
C26 C27 1.412(8) .
C28 C29 1.357(10) .
C28 H28A 0.9300 .
C29 C30 1.411(8) .
C29 H29A 0.9300 .
C30 H30A 0.9300 .
Cl1 O2 1.423(5) .
Cl1 O3 1.429(5) .
Cl1 O4 1.431(4) .
Cl1 O1 1.444(5) .
